data_7059562
loop_
_publ_author_name
'Elsayed Moussa, Mehdi'
'Marquardt, Christian'
'Hegen, Oliver'
'Seidl, Michael'
'Scheer, Manfred'

_publ_section_title
;
 A new family of silver(i) complexes stabilised by the phosphanylborane
 (C6H5)2PBH2&#x00B7;N(CH3)3
;
_journal_issue 33
_journal_name_full 'New Journal of Chemistry'
_journal_page_first 14916
_journal_page_last 14919
_journal_paper_doi 10.1039/D0NJ01679A
_journal_volume 45
_journal_year 2021
_chemical_formula_moiety 'C17 H24 Ag B N2 P, Al C36 F46 O3, 3(C H2 Cl2)'
_chemical_formula_sum 'C56 H30 Ag Al B Cl6 F46 N2 O3 P'
_chemical_formula_weight 2042.163
_space_group_crystal_system monoclinic
_space_group_IT_number 14
_space_group_name_Hall '-P 2yn'
_space_group_name_H-M_alt 'P 1 21/n 1'
_symmetry_Int_Tables_number 14
_atom_sites_solution_primary dual
_audit_creation_date 2020-01-30
_audit_creation_method
;
Olex2 1.3-alpha
(compiled Nov 21 2019 18:26:39 for OlexSys, GUI svn.r6003)
;
_audit_update_record
;
2020-04-03 deposited with the CCDC.	2020-05-04 downloaded from the CCDC.
;
_cell_angle_alpha 90
_cell_angle_beta 92.186(1)
_cell_angle_gamma 90
_cell_formula_units_Z 4
_cell_length_a 11.3947(1)
_cell_length_b 19.7346(1)
_cell_length_c 31.3137(1)
_cell_measurement_reflns_used 38571
_cell_measurement_temperature 123.05(10)
_cell_measurement_theta_max 66.5061
_cell_measurement_theta_min 2.8220
_cell_volume 7036.38(7)
_computing_cell_refinement
;
CrysAlisPro, Agilent Technologies,
Version 1.171.36.21 (release 14-08-2012 CrysAlis171 .NET)
(compiled Sep 14 2012,17:21:16)
;
_computing_data_collection
;
CrysAlisPro, Agilent Technologies,
Version 1.171.36.21 (release 14-08-2012 CrysAlis171 .NET)
(compiled Sep 14 2012,17:21:16)
;
_computing_data_reduction
;
CrysAlisPro, Agilent Technologies,
Version 1.171.36.21 (release 14-08-2012 CrysAlis171 .NET)
(compiled Sep 14 2012,17:21:16)
;
_computing_molecular_graphics 'Olex2 1.3-alpha (Dolomanov et al., 2009)'
_computing_publication_material 'Olex2 1.3-alpha (Dolomanov et al., 2009)'
_computing_structure_refinement 'olex2.refine 1.3-alpha (Bourhis et al., 2015)'
_computing_structure_solution 'SHELXT  (Sheldrick, 2015)'
_diffrn_ambient_temperature 123.05(10)
_diffrn_detector_area_resol_mean 10.5431
_diffrn_measured_fraction_theta_full 0.9957
_diffrn_measured_fraction_theta_max 0.9957
_diffrn_measurement_details
;
#__ type_ start__ end____ width___ exp.time_
  1 omega   16.00   96.00   0.5000    2.0000
omega____ theta____ kappa____ phi______ frames
    -       41.4431 -125.0000 -180.0000 160

#__ type_ start__ end____ width___ exp.time_
  2 omega  -33.00   64.00   0.5000    2.0000
omega____ theta____ kappa____ phi______ frames
    -       41.4431  -38.0000  -60.0000 194

#__ type_ start__ end____ width___ exp.time_
  3 omega   67.00   93.00   0.5000    8.0000
omega____ theta____ kappa____ phi______ frames
    -       93.5000  -15.0000  150.0000 52

#__ type_ start__ end____ width___ exp.time_
  4 omega   29.00   61.00   0.5000    8.0000
omega____ theta____ kappa____ phi______ frames
    -       93.5000  -30.0000  -90.0000 64

#__ type_ start__ end____ width___ exp.time_
  5 omega   16.00   53.00   0.5000    8.0000
omega____ theta____ kappa____ phi______ frames
    -       93.5000  -30.0000   30.0000 74

#__ type_ start__ end____ width___ exp.time_
  6 omega   25.00   62.00   0.5000    8.0000
omega____ theta____ kappa____ phi______ frames
    -       93.5000 -125.0000   90.0000 74

#__ type_ start__ end____ width___ exp.time_
  7 omega   19.00   59.00   0.5000    8.0000
omega____ theta____ kappa____ phi______ frames
    -       93.5000  -30.0000 -120.0000 80

#__ type_ start__ end____ width___ exp.time_
  8 omega   70.00  127.00   0.5000    8.0000
omega____ theta____ kappa____ phi______ frames
    -       93.5000  -77.0000 -180.0000 114

#__ type_ start__ end____ width___ exp.time_
  9 omega   26.00   52.00   0.5000    8.0000
omega____ theta____ kappa____ phi______ frames
    -       93.5000 -125.0000    0.0000 52

#__ type_ start__ end____ width___ exp.time_
 10 omega   56.00   92.00   0.5000    8.0000
omega____ theta____ kappa____ phi______ frames
    -       93.5000 -125.0000    0.0000 72

#__ type_ start__ end____ width___ exp.time_
 11 omega   45.00   78.00   0.5000    8.0000
omega____ theta____ kappa____ phi______ frames
    -       93.5000   15.0000   60.0000 66

#__ type_ start__ end____ width___ exp.time_
 12 omega   95.00  121.00   0.5000    8.0000
omega____ theta____ kappa____ phi______ frames
    -       93.5000   15.0000   60.0000 52

#__ type_ start__ end____ width___ exp.time_
 13 omega  142.00  177.00   0.5000    8.0000
omega____ theta____ kappa____ phi______ frames
    -       93.5000   15.0000   60.0000 70

#__ type_ start__ end____ width___ exp.time_
 14 omega   19.00   77.00   0.5000    8.0000
omega____ theta____ kappa____ phi______ frames
    -       93.5000  -45.0000 -150.0000 116

#__ type_ start__ end____ width___ exp.time_
 15 omega   15.00   65.00   0.5000    8.0000
omega____ theta____ kappa____ phi______ frames
    -       93.5000  -77.0000 -180.0000 100

#__ type_ start__ end____ width___ exp.time_
 16 omega   66.00   96.00   0.5000    8.0000
omega____ theta____ kappa____ phi______ frames
    -       93.5000 -125.0000   90.0000 60

#__ type_ start__ end____ width___ exp.time_
 17 omega  111.00  155.00   0.5000    8.0000
omega____ theta____ kappa____ phi______ frames
    -       93.5000  -15.0000  150.0000 88

#__ type_ start__ end____ width___ exp.time_
 18 omega   23.00   58.00   0.5000    8.0000
omega____ theta____ kappa____ phi______ frames
    -       93.5000  -15.0000  150.0000 70

#__ type_ start__ end____ width___ exp.time_
 19 omega   75.00  108.00   0.5000    8.0000
omega____ theta____ kappa____ phi______ frames
    -       93.5000  125.0000 -180.0000 66

#__ type_ start__ end____ width___ exp.time_
 20 omega  134.00  164.00   0.5000    8.0000
omega____ theta____ kappa____ phi______ frames
    -       93.5000  125.0000 -180.0000 60

#__ type_ start__ end____ width___ exp.time_
 21 omega   36.00   98.00   0.5000    8.0000
omega____ theta____ kappa____ phi______ frames
    -       93.5000   15.0000 -150.0000 124

#__ type_ start__ end____ width___ exp.time_
 22 omega  112.00  138.00   0.5000    8.0000
omega____ theta____ kappa____ phi______ frames
    -       93.5000   15.0000 -150.0000 52

#__ type_ start__ end____ width___ exp.time_
 23 omega   36.00   93.00   0.5000    8.0000
omega____ theta____ kappa____ phi______ frames
    -       93.5000  -56.0000  179.9521 114

#__ type_ start__ end____ width___ exp.time_
 24 omega    8.00  120.00   0.5000    2.0000
omega____ theta____ kappa____ phi______ frames
    -       41.4431   77.0000  -60.0000 224

#__ type_ start__ end____ width___ exp.time_
 25 omega   12.00  115.00   0.5000    2.0000
omega____ theta____ kappa____ phi______ frames
    -       41.4431   57.0000 -150.0000 206

#__ type_ start__ end____ width___ exp.time_
 26 omega   12.00  115.00   0.5000    2.0000
omega____ theta____ kappa____ phi______ frames
    -       41.4431   57.0000   90.0000 206

#__ type_ start__ end____ width___ exp.time_
 27 omega   60.00  137.00   0.5000    8.0000
omega____ theta____ kappa____ phi______ frames
    -       93.5000   77.0000  150.0000 154

#__ type_ start__ end____ width___ exp.time_
 28 omega   60.00  159.00   0.5000    8.0000
omega____ theta____ kappa____ phi______ frames
    -       93.5000   77.0000  -90.0000 198
;
_diffrn_measurement_device_type 'Xcalibur, Ruby, Gemini ultra'
_diffrn_measurement_method '\w scans'
_diffrn_orient_matrix_UB_11 -0.1287828000
_diffrn_orient_matrix_UB_12 0.0219709000
_diffrn_orient_matrix_UB_13 0.0042774000
_diffrn_orient_matrix_UB_21 0.0411344000
_diffrn_orient_matrix_UB_22 0.0631563000
_diffrn_orient_matrix_UB_23 0.0253135000
_diffrn_orient_matrix_UB_31 0.0056157000
_diffrn_orient_matrix_UB_32 0.0402583000
_diffrn_orient_matrix_UB_33 -0.0420144000
_diffrn_radiation_monochromator mirror
_diffrn_radiation_type 'Cu K\a'
_diffrn_radiation_wavelength 1.54178
_diffrn_reflns_av_R_equivalents 0.0276
_diffrn_reflns_av_unetI/netI 0.0183
_diffrn_reflns_Laue_measured_fraction_full 0.9957
_diffrn_reflns_Laue_measured_fraction_max 0.9957
_diffrn_reflns_limit_h_max 13
_diffrn_reflns_limit_h_min -13
_diffrn_reflns_limit_k_max 23
_diffrn_reflns_limit_k_min -22
_diffrn_reflns_limit_l_max 36
_diffrn_reflns_limit_l_min -37
_diffrn_reflns_number 63686
_diffrn_reflns_point_group_measured_fraction_full 0.9957
_diffrn_reflns_point_group_measured_fraction_max 0.9957
_diffrn_reflns_theta_full 66.6103
_diffrn_reflns_theta_max 66.61
_diffrn_reflns_theta_min 2.82
_diffrn_source 'Enhance Ultra (Cu) X-ray Source'
_exptl_absorpt_coefficient_mu 6.310
_exptl_absorpt_correction_T_max 0.362
_exptl_absorpt_correction_T_min 0.202
_exptl_absorpt_correction_type analytical
_exptl_absorpt_process_details
;
CrysAlisPro, Agilent Technologies,
Version 1.171.36.21 (release 14-08-2012 CrysAlis171 .NET)
(compiled Sep 14 2012,17:21:16)
Analytical numeric absorption correction using a multifaceted crystal
			model based on expressions derived by R.C. Clark & J.S. Reid.
(Clark, R. C. & Reid, J. S. (1995). Acta Cryst. A51, 887-897)
;
_exptl_crystal_colour 'clear colourless'
_exptl_crystal_colour_lustre clear
_exptl_crystal_colour_primary colourless
_exptl_crystal_density_diffrn 1.928
_exptl_crystal_description block
_exptl_crystal_F_000 4000.0
_exptl_crystal_size_max 0.4085
_exptl_crystal_size_mid 0.2911
_exptl_crystal_size_min 0.2675
_refine_diff_density_max 1.0999
_refine_diff_density_min -1.0723
_refine_diff_density_rms 0.0735
_refine_ls_d_res_high 0.8399
_refine_ls_d_res_low 15.6455
_refine_ls_goodness_of_fit_ref 1.0400
_refine_ls_hydrogen_treatment mixed
_refine_ls_matrix_type full
_refine_ls_number_constraints 45
_refine_ls_number_parameters 1066
_refine_ls_number_reflns 12388
_refine_ls_number_restraints 0
_refine_ls_restrained_S_all 1.0400
_refine_ls_R_factor_all 0.0360
_refine_ls_R_factor_gt 0.0334
_refine_ls_shift/su_max 0.0001
_refine_ls_shift/su_mean 0.0000
_refine_ls_structure_factor_coef Fsqd
_refine_ls_weighting_details 'w=1/[\s^2^(Fo^2^)+(0.0535P)^2^+5.5750P] where P=(Fo^2^+2Fc^2^)/3'
_refine_ls_weighting_scheme calc
_refine_ls_wR_factor_gt 0.0897
_refine_ls_wR_factor_ref 0.0912
_reflns_Friedel_coverage 0.0
_reflns_limit_h_max 12
_reflns_limit_h_min -13
_reflns_limit_k_max 23
_reflns_limit_k_min 0
_reflns_limit_l_max 37
_reflns_limit_l_min -11
_reflns_number_gt 11322
_reflns_number_total 12388
_reflns_threshold_expression I>=2u(I)
_cod_data_source_file d0nj01679a2.cif
_cod_data_source_block 1
_cod_depositor_comments 'Adding full bibliography for 7059562--7059565.cif.'
_cod_original_cell_volume 7036.38(8)
_cod_original_sg_symbol_H-M 'P 21/n'
_cod_database_code 7059562
_chemical_oxdiff_formula 'C56 H30 Ag Al B Cl6 F46 N2 O3 P'
_reflns_odcompleteness_completeness 98.64
_reflns_odcompleteness_iscentric 1
_reflns_odcompleteness_theta 66.97
_olex2_refinement_description
;
1. Fixed Uiso
 At 1.2 times of:
  All C(H) groups, All C(H,H) groups
 At 1.5 times of:
  All C(H,H,H) groups
2.a Secondary CH2 refined with riding coordinates:
 C54(H54a,H54b), C55(H55a,H55b), C56(H56a,H56b)
2.b Aromatic/amide H refined with riding coordinates:
 C2(H2), C3(H3), C4(H4), C5(H5), C6(H6), C8(H8), C9(H9), C10(H10), C11(H11),
 C12(H12)
2.c Idealised Me refined as rotating group:
 C13(H13a,H13b,H13c), C14(H14a,H14b,H14c), C15(H15a,H15b,H15c), C17(H17a,H17b,
 H17c)
;
_olex2_submission_special_instructions 'No special instructions were received'

loop_
_space_group_symop_id
_space_group_symop_operation_xyz
1 x,y,z
2 -x+1/2,y+1/2,-z+1/2
3 -x,-y,-z
4 x-1/2,-y-1/2,z-1/2

loop_
_atom_site_label
_atom_site_type_symbol
_atom_site_fract_x
_atom_site_fract_y
_atom_site_fract_z
_atom_site_U_iso_or_equiv
_atom_site_adp_type
_atom_site_occupancy
_atom_site_refinement_flags_posn
C1 C 0.0592(2) 0.54507(12) 0.61593(8) 0.0269(5) Uani 1.000000 .
C2 C -0.0269(3) 0.49544(15) 0.61044(9) 0.0382(6) Uani 1.000000 .
H2 H -0.0605(3) 0.48709(15) 0.58271(9) 0.0459(7) Uiso 1.000000 R
C3 C -0.0643(3) 0.45804(16) 0.64482(10) 0.0447(7) Uani 1.000000 .
H3 H -0.1217(3) 0.42356(16) 0.64043(10) 0.0537(8) Uiso 1.000000 R
C4 C -0.0186(3) 0.47075(14) 0.68518(9) 0.0385(6) Uani 1.000000 .
H4 H -0.0461(3) 0.44611(14) 0.70886(9) 0.0462(8) Uiso 1.000000 R
C5 C 0.0679(3) 0.51957(15) 0.69138(9) 0.0396(6) Uani 1.000000 .
H5 H 0.1002(3) 0.52812(15) 0.71927(9) 0.0476(8) Uiso 1.000000 R
C6 C 0.1072(2) 0.55596(14) 0.65677(8) 0.0341(6) Uani 1.000000 .
H6 H 0.1677(2) 0.58868(14) 0.66108(8) 0.0409(7) Uiso 1.000000 R
C7 C 0.2145(2) 0.53572(13) 0.54638(8) 0.0283(5) Uani 1.000000 .
C8 C 0.2108(3) 0.52284(13) 0.50268(8) 0.0337(6) Uani 1.000000 .
H8 H 0.1499(3) 0.54202(13) 0.48498(8) 0.0404(7) Uiso 1.000000 R
C9 C 0.2955(3) 0.48213(15) 0.48461(10) 0.0445(7) Uani 1.000000 .
H9 H 0.2925(3) 0.47417(15) 0.45467(10) 0.0534(8) Uiso 1.000000 R
C10 C 0.3834(3) 0.45336(15) 0.50988(11) 0.0457(7) Uani 1.000000 .
H10 H 0.4403(3) 0.42491(15) 0.49759(11) 0.0549(9) Uiso 1.000000 R
C11 C 0.3884(3) 0.46629(15) 0.55371(11) 0.0427(7) Uani 1.000000 .
H11 H 0.4493(3) 0.44691(15) 0.57128(11) 0.0512(8) Uiso 1.000000 R
C12 C 0.3047(2) 0.50732(14) 0.57180(9) 0.0340(6) Uani 1.000000 .
H12 H 0.3089(2) 0.51608(14) 0.60165(9) 0.0408(7) Uiso 1.000000 R
C13 C 0.0828(3) 0.72766(16) 0.63958(10) 0.0457(7) Uani 1.000000 .
H13a H 0.0489(18) 0.7710(3) 0.6481(4) 0.0686(11) Uiso 1.000000 GR
H13b H 0.0196(14) 0.6947(9) 0.6342(2) 0.0686(11) Uiso 1.000000 GR
H13c H 0.1360(5) 0.7110(12) 0.6625(2) 0.0686(11) Uiso 1.000000 GR
C14 C 0.0682(3) 0.76557(15) 0.56598(10) 0.0480(8) Uani 1.000000 .
H14a H 0.0403(18) 0.8102(6) 0.5749(4) 0.0720(12) Uiso 1.000000 GR
H14b H 0.1098(7) 0.7701(12) 0.5393(2) 0.0720(12) Uiso 1.000000 GR
H14c H 0.0010(12) 0.7351(7) 0.5614(6) 0.0720(12) Uiso 1.000000 GR
C15 C 0.2446(3) 0.78786(15) 0.60916(10) 0.0483(8) Uani 1.000000 .
H15a H 0.2869(15) 0.7967(10) 0.5831(2) 0.0724(12) Uiso 1.000000 GR
H15b H 0.2099(4) 0.8301(5) 0.6192(8) 0.0724(12) Uiso 1.000000 GR
H15c H 0.2993(13) 0.7699(6) 0.6313(6) 0.0724(12) Uiso 1.000000 GR
C16 C -0.1877(3) 0.65164(14) 0.42947(9) 0.0380(6) Uani 1.000000 .
C17 C -0.2442(4) 0.6616(2) 0.38739(11) 0.0700(12) Uani 1.000000 .
H17a H -0.230(3) 0.6221(8) 0.3694(4) 0.1051(19) Uiso 1.000000 GR
H17b H -0.3290(6) 0.6672(17) 0.39032(15) 0.1051(19) Uiso 1.000000 GR
H17c H -0.212(2) 0.7022(10) 0.3741(5) 0.1051(19) Uiso 1.000000 GR
C18 C 0.11452(19) 1.06040(11) 0.27673(7) 0.0192(4) Uani 1.000000 .
C19 C 0.0133(2) 1.10575(11) 0.29321(7) 0.0217(5) Uani 1.000000 .
C20 C -0.1092(2) 1.08829(12) 0.27320(8) 0.0237(5) Uani 1.000000 .
C21 C -0.1119(2) 1.09504(12) 0.22400(8) 0.0250(5) Uani 1.000000 .
C22 C -0.0088(2) 1.05827(12) 0.20391(7) 0.0231(5) Uani 1.000000 .
C23 C 0.11203(19) 1.07138(12) 0.22700(7) 0.0223(5) Uani 1.000000 .
C24 C 0.23963(19) 1.07700(12) 0.29573(7) 0.0213(4) Uani 1.000000 .
C25 C 0.3297(2) 1.03045(12) 0.28865(7) 0.0230(5) Uani 1.000000 .
C26 C 0.4421(2) 1.03722(13) 0.30630(8) 0.0275(5) Uani 1.000000 .
C27 C 0.4698(2) 1.09125(14) 0.33257(8) 0.0304(5) Uani 1.000000 .
C28 C 0.3843(2) 1.13768(13) 0.34069(8) 0.0283(5) Uani 1.000000 .
C29 C 0.2721(2) 1.13077(12) 0.32273(7) 0.0245(5) Uani 1.000000 .
C30 C -0.00222(19) 0.94473(11) 0.41019(7) 0.0194(4) Uani 1.000000 .
C31 C -0.0797(2) 1.00143(12) 0.42994(7) 0.0231(5) Uani 1.000000 .
C32 C -0.2049(2) 1.00834(13) 0.40949(7) 0.0257(5) Uani 1.000000 .
C33 C -0.2729(2) 0.94134(14) 0.40733(8) 0.0278(5) Uani 1.000000 .
C34 C -0.1986(2) 0.88290(12) 0.39001(8) 0.0259(5) Uani 1.000000 .
C35 C -0.0760(2) 0.87819(12) 0.41312(7) 0.0216(5) Uani 1.000000 .
C36 C 0.12069(19) 0.94274(12) 0.43371(7) 0.0208(4) Uani 1.000000 .
C37 C 0.1659(2) 0.89130(12) 0.45999(7) 0.0240(5) Uani 1.000000 .
C38 C 0.2812(2) 0.89026(13) 0.47579(8) 0.0271(5) Uani 1.000000 .
C39 C 0.3571(2) 0.94090(14) 0.46593(8) 0.0296(5) Uani 1.000000 .
C40 C 0.3169(2) 0.99307(13) 0.44037(8) 0.0279(5) Uani 1.000000 .
C41 C 0.2017(2) 0.99388(12) 0.42486(7) 0.0239(5) Uani 1.000000 .
C42 C 0.11663(18) 0.80798(11) 0.28204(7) 0.0188(4) Uani 1.000000 .
C43 C 0.07440(19) 0.82664(11) 0.23558(7) 0.0200(4) Uani 1.000000 .
C44 C -0.11885(19) 0.76170(13) 0.24092(8) 0.0258(5) Uani 1.000000 .
C45 C -0.0741(2) 0.73372(12) 0.28431(8) 0.0240(5) Uani 1.000000 .
C46 C 0.06129(19) 0.73738(11) 0.29159(7) 0.0220(5) Uani 1.000000 .
C47 C 0.25228(19) 0.80422(11) 0.28968(7) 0.0198(4) Uani 1.000000 .
C48 C 0.2973(2) 0.80159(11) 0.33190(7) 0.0224(5) Uani 1.000000 .
C49 C 0.4162(2) 0.80218(13) 0.34237(8) 0.0280(5) Uani 1.000000 .
C50 C 0.4964(2) 0.80567(13) 0.31083(9) 0.0302(5) Uani 1.000000 .
C51 C 0.4565(2) 0.80960(12) 0.26904(8) 0.0261(5) Uani 1.000000 .
C52 C 0.3372(2) 0.80859(11) 0.25894(7) 0.0221(5) Uani 1.000000 .
C53 C -0.06197(19) 0.82943(12) 0.22931(7) 0.0235(5) Uani 1.000000 .
C54 C 0.2875(4) 0.3927(3) 0.37216(12) 0.0790(14) Uani 1.000000 .
H54a H 0.2870(4) 0.3741(3) 0.34280(12) 0.0948(16) Uiso 1.000000 R
H54b H 0.2425(4) 0.4357(3) 0.37134(12) 0.0948(16) Uiso 1.000000 R
C55 C 0.2826(3) 0.68742(17) 0.44554(10) 0.0448(7) Uani 1.000000 .
H55a H 0.3055(3) 0.73566(17) 0.44341(10) 0.0538(8) Uiso 1.000000 R
H55b H 0.3116(3) 0.67030(17) 0.47373(10) 0.0538(8) Uiso 1.000000 R
C56 C 0.3945(3) 0.2121(3) 0.47067(13) 0.0681(11) Uani 1.000000 .
H56a H 0.4104(3) 0.2422(3) 0.44627(13) 0.0817(13) Uiso 1.000000 R
H56b H 0.4456(3) 0.1718(3) 0.46861(13) 0.0817(13) Uiso 1.000000 R
N1 N 0.1494(2) 0.73718(11) 0.59983(7) 0.0330(5) Uani 1.000000 .
N2 N -0.14480(19) 0.64323(12) 0.46199(7) 0.0356(5) Uani 1.000000 .
O1 O 0.08343(13) 0.99484(7) 0.28486(5) 0.0185(3) Uani 1.000000 .
O2 O 0.00726(13) 0.95805(8) 0.36741(5) 0.0188(3) Uani 1.000000 .
O3 O 0.06742(12) 0.85533(8) 0.30815(5) 0.0185(3) Uani 1.000000 .
F1 F 0.24115(10) 0.93811(6) 0.34596(4) 0.0209(3) Uani 1.000000 .
F2 F 0.00775(11) 1.09954(7) 0.33592(4) 0.0242(3) Uani 1.000000 .
F3 F 0.02754(12) 1.17257(7) 0.28411(4) 0.0267(3) Uani 1.000000 .
F4 F -0.18733(12) 1.13271(8) 0.28882(5) 0.0317(3) Uani 1.000000 .
F5 F -0.14521(11) 1.02606(7) 0.28331(4) 0.0259(3) Uani 1.000000 .
F6 F -0.10875(13) 1.16132(7) 0.21321(5) 0.0321(3) Uani 1.000000 .
F7 F -0.21332(12) 1.06922(8) 0.20749(5) 0.0312(3) Uani 1.000000 .
F8 F -0.00313(12) 1.07963(8) 0.16277(4) 0.0315(3) Uani 1.000000 .
F9 F -0.03192(12) 0.99197(7) 0.20307(4) 0.0260(3) Uani 1.000000 .
F10 F 0.14353(12) 1.13617(7) 0.21811(4) 0.0290(3) Uani 1.000000 .
F11 F 0.18902(11) 1.03071(7) 0.20777(4) 0.0275(3) Uani 1.000000 .
F12 F 0.31158(11) 0.97457(7) 0.26508(4) 0.0252(3) Uani 1.000000 .
F13 F 0.52349(12) 0.99018(8) 0.29848(5) 0.0363(3) Uani 1.000000 .
F14 F 0.57791(13) 1.09824(9) 0.35011(5) 0.0417(4) Uani 1.000000 .
F15 F 0.40932(14) 1.19017(8) 0.36681(5) 0.0378(4) Uani 1.000000 .
F16 F 0.19642(13) 1.17887(7) 0.33398(5) 0.0323(3) Uani 1.000000 .
F17 F -0.01711(11) 0.82642(7) 0.39559(4) 0.0254(3) Uani 1.000000 .
F18 F -0.10043(11) 0.86081(7) 0.45367(4) 0.0280(3) Uani 1.000000 .
F19 F -0.19145(12) 0.89048(7) 0.34765(4) 0.0278(3) Uani 1.000000 .
F20 F -0.25516(13) 0.82383(8) 0.39707(5) 0.0353(3) Uani 1.000000 .
F21 F -0.30614(12) 0.92567(9) 0.44692(5) 0.0364(3) Uani 1.000000 .
F22 F -0.37087(12) 0.94887(8) 0.38228(5) 0.0374(4) Uani 1.000000 .
F23 F -0.26534(12) 1.05321(8) 0.43289(5) 0.0337(3) Uani 1.000000 .
F24 F -0.19914(12) 1.03405(7) 0.36989(4) 0.0278(3) Uani 1.000000 .
F25 F -0.02894(12) 1.06291(7) 0.42700(5) 0.0304(3) Uani 1.000000 .
F26 F -0.09194(12) 0.98914(8) 0.47217(4) 0.0292(3) Uani 1.000000 .
F27 F 0.17327(12) 1.04567(7) 0.39906(4) 0.0273(3) Uani 1.000000 .
F28 F 0.39042(13) 1.04303(9) 0.42927(5) 0.0402(4) Uani 1.000000 .
F29 F 0.46885(13) 0.93856(9) 0.48057(5) 0.0430(4) Uani 1.000000 .
F30 F 0.31784(13) 0.83859(8) 0.50083(5) 0.0363(3) Uani 1.000000 .
F31 F 0.10210(12) 0.83814(8) 0.47183(5) 0.0332(3) Uani 1.000000 .
F32 F 0.08331(12) 0.71770(7) 0.33222(4) 0.0282(3) Uani 1.000000 .
F33 F 0.10852(11) 0.68934(7) 0.26618(5) 0.0268(3) Uani 1.000000 .
F34 F -0.12582(11) 0.76820(7) 0.31542(4) 0.0285(3) Uani 1.000000 .
F35 F -0.10771(12) 0.66827(7) 0.28721(5) 0.0329(3) Uani 1.000000 .
F36 F -0.09660(12) 0.71544(7) 0.21043(5) 0.0316(3) Uani 1.000000 .
F37 F -0.23638(11) 0.76982(8) 0.24129(5) 0.0333(3) Uani 1.000000 .
F38 F -0.08765(12) 0.84213(8) 0.18754(4) 0.0311(3) Uani 1.000000 .
F39 F -0.10953(11) 0.87930(7) 0.25195(4) 0.0253(3) Uani 1.000000 .
F40 F 0.11830(11) 0.88705(6) 0.22482(4) 0.0217(3) Uani 1.000000 .
F41 F 0.10691(11) 0.78028(7) 0.20600(4) 0.0242(3) Uani 1.000000 .
F42 F 0.31074(11) 0.81325(7) 0.21695(4) 0.0285(3) Uani 1.000000 .
F43 F 0.53288(12) 0.81462(8) 0.23766(5) 0.0354(3) Uani 1.000000 .
F44 F 0.61176(12) 0.80593(9) 0.32050(5) 0.0434(4) Uani 1.000000 .
F45 F 0.45279(13) 0.80031(9) 0.38363(5) 0.0395(4) Uani 1.000000 .
F46 F 0.22709(11) 0.79993(7) 0.36525(4) 0.0265(3) Uani 1.000000 .
Al1 Al 0.10175(5) 0.93666(3) 0.326915(19) 0.01630(13) Uani 1.000000 .
P1 P 0.10650(5) 0.59239(3) 0.569385(18) 0.02441(13) Uani 1.000000 .
B1 B 0.2114(3) 0.66863(15) 0.58499(9) 0.0292(6) Uani 1.000000 .
Ag1 Ag -0.046374(17) 0.612574(10) 0.517825(6) 0.03560(7) Uani 1.000000 .
Cl1 Cl 0.12849(6) 0.68084(4) 0.44193(2) 0.04299(16) Uani 1.000000 .
Cl2 Cl 0.34829(7) 0.64105(4) 0.40486(3) 0.05340(19) Uani 1.000000 .
Cl3 Cl 0.21997(9) 0.33533(6) 0.40573(4) 0.0751(3) Uani 1.000000 .
Cl4 Cl 0.43199(11) 0.40907(9) 0.38962(4) 0.1080(5) Uani 1.000000 .
Cl5 Cl 0.42913(10) 0.25475(7) 0.51836(4) 0.0869(4) Uani 1.000000 .
Cl6 Cl 0.24604(9) 0.18634(6) 0.46721(3) 0.0731(3) Uani 1.000000 .
H1a H 0.253(3) 0.6797(15) 0.5552(9) 0.032(7) Uiso 1.000000 .
H1b H 0.273(3) 0.6543(16) 0.6102(10) 0.041(8) Uiso 1.000000 .

loop_
_atom_site_aniso_label
_atom_site_aniso_U_11
_atom_site_aniso_U_22
_atom_site_aniso_U_33
_atom_site_aniso_U_12
_atom_site_aniso_U_13
_atom_site_aniso_U_23
C1 0.0323(12) 0.0226(12) 0.0260(12) 0.0031(10) 0.0025(10) -0.0004(9)
C2 0.0423(15) 0.0405(16) 0.0318(14) -0.0098(12) 0.0009(11) -0.0008(12)
C3 0.0467(16) 0.0396(16) 0.0486(17) -0.0114(13) 0.0104(14) 0.0022(13)
C4 0.0464(15) 0.0315(14) 0.0388(15) 0.0082(12) 0.0168(12) 0.0089(11)
C5 0.0540(17) 0.0382(15) 0.0269(13) 0.0064(13) 0.0032(12) 0.0062(11)
C6 0.0423(14) 0.0316(14) 0.0282(13) -0.0022(11) -0.0020(11) 0.0050(11)
C7 0.0338(13) 0.0236(12) 0.0277(12) -0.0013(10) 0.0031(10) -0.0012(10)
C8 0.0476(15) 0.0252(13) 0.0285(13) 0.0005(11) 0.0042(11) -0.0022(10)
C9 0.0630(19) 0.0345(15) 0.0374(15) -0.0023(14) 0.0193(14) -0.0069(12)
C10 0.0451(16) 0.0315(15) 0.062(2) 0.0002(13) 0.0256(15) -0.0049(14)
C11 0.0338(14) 0.0360(15) 0.0587(19) 0.0018(12) 0.0073(13) 0.0032(13)
C12 0.0350(13) 0.0316(14) 0.0354(14) 0.0018(11) 0.0019(11) 0.0001(11)
C13 0.068(2) 0.0330(15) 0.0375(15) 0.0017(14) 0.0187(14) -0.0080(12)
C14 0.069(2) 0.0272(15) 0.0468(17) 0.0082(14) -0.0132(15) 0.0024(12)
C15 0.071(2) 0.0290(15) 0.0446(17) -0.0162(14) -0.0041(15) -0.0051(13)
C16 0.0457(15) 0.0342(15) 0.0335(15) -0.0095(12) -0.0041(12) 0.0047(11)
C17 0.115(3) 0.057(2) 0.0359(17) -0.027(2) -0.029(2) 0.0167(16)
C18 0.0200(10) 0.0184(11) 0.0191(10) 0.0006(8) -0.0000(8) 0.0017(8)
C19 0.0249(11) 0.0182(11) 0.0221(11) 0.0012(9) 0.0009(9) 0.0015(8)
C20 0.0228(11) 0.0203(11) 0.0282(12) 0.0041(9) 0.0020(9) 0.0014(9)
C21 0.0238(11) 0.0227(12) 0.0282(12) 0.0023(9) -0.0033(9) 0.0038(9)
C22 0.0261(11) 0.0243(12) 0.0189(11) 0.0008(9) -0.0008(9) 0.0047(9)
C23 0.0225(11) 0.0229(11) 0.0216(11) 0.0007(9) 0.0020(9) 0.0035(9)
C24 0.0222(11) 0.0216(11) 0.0200(10) -0.0027(9) 0.0004(9) 0.0049(9)
C25 0.0242(11) 0.0247(12) 0.0201(11) -0.0038(9) 0.0016(9) 0.0030(9)
C26 0.0226(11) 0.0318(13) 0.0280(12) 0.0007(10) 0.0010(9) 0.0069(10)
C27 0.0242(12) 0.0383(14) 0.0280(12) -0.0097(10) -0.0075(10) 0.0110(11)
C28 0.0347(13) 0.0255(12) 0.0243(12) -0.0092(10) -0.0055(10) 0.0043(10)
C29 0.0279(12) 0.0218(12) 0.0235(11) -0.0030(9) -0.0001(9) 0.0044(9)
C30 0.0202(10) 0.0209(11) 0.0171(10) 0.0008(8) 0.0009(8) -0.0007(8)
C31 0.0253(11) 0.0256(12) 0.0183(10) 0.0015(9) 0.0006(9) -0.0025(9)
C32 0.0265(12) 0.0307(13) 0.0200(11) 0.0084(10) 0.0034(9) -0.0023(9)
C33 0.0191(11) 0.0390(14) 0.0252(12) 0.0024(10) 0.0002(9) 0.0028(10)
C34 0.0242(11) 0.0277(13) 0.0256(12) -0.0051(9) -0.0006(9) 0.0024(9)
C35 0.0219(11) 0.0231(12) 0.0198(11) 0.0001(9) 0.0021(9) 0.0014(9)
C36 0.0220(11) 0.0241(12) 0.0162(10) 0.0014(9) -0.0001(8) -0.0031(8)
C37 0.0245(11) 0.0270(12) 0.0206(11) 0.0021(9) 0.0016(9) -0.0011(9)
C38 0.0268(12) 0.0321(13) 0.0222(11) 0.0086(10) -0.0036(9) -0.0020(9)
C39 0.0215(11) 0.0410(15) 0.0258(12) 0.0034(10) -0.0045(9) -0.0061(10)
C40 0.0234(11) 0.0340(14) 0.0261(12) -0.0061(10) -0.0003(9) -0.0038(10)
C41 0.0275(11) 0.0257(12) 0.0183(10) 0.0001(9) -0.0011(9) -0.0032(9)
C42 0.0172(10) 0.0192(11) 0.0200(11) 0.0012(8) 0.0003(8) -0.0021(8)
C43 0.0188(10) 0.0200(11) 0.0214(11) 0.0000(8) 0.0011(8) -0.0032(9)
C44 0.0154(10) 0.0283(13) 0.0335(13) -0.0003(9) -0.0016(9) -0.0081(10)
C45 0.0214(11) 0.0180(11) 0.0330(13) -0.0034(9) 0.0042(9) -0.0028(9)
C46 0.0227(11) 0.0189(11) 0.0244(11) 0.0011(9) -0.0002(9) -0.0021(9)
C47 0.0177(10) 0.0159(10) 0.0257(11) 0.0011(8) -0.0016(8) -0.0021(8)
C48 0.0233(11) 0.0186(11) 0.0253(11) 0.0016(9) -0.0010(9) -0.0006(9)
C49 0.0260(12) 0.0295(13) 0.0278(12) 0.0022(10) -0.0090(10) -0.0012(10)
C50 0.0168(11) 0.0315(13) 0.0416(14) 0.0018(9) -0.0062(10) -0.0075(11)
C51 0.0188(11) 0.0256(12) 0.0340(13) -0.0001(9) 0.0042(9) -0.0050(10)
C52 0.0214(11) 0.0205(11) 0.0243(11) 0.0006(9) -0.0013(9) -0.0031(9)
C53 0.0208(11) 0.0269(12) 0.0226(11) 0.0032(9) -0.0036(9) -0.0027(9)
C54 0.086(3) 0.112(4) 0.040(2) -0.018(3) 0.0131(19) -0.010(2)
C55 0.0413(15) 0.0528(19) 0.0408(16) -0.0053(13) 0.0066(13) -0.0077(14)
C56 0.0485(19) 0.098(3) 0.058(2) 0.004(2) -0.0005(17) -0.006(2)
N1 0.0507(13) 0.0214(11) 0.0267(11) -0.0034(9) 0.0006(10) -0.0007(8)
N2 0.0335(11) 0.0414(13) 0.0315(12) -0.0054(10) -0.0047(10) 0.0054(10)
O1 0.0202(7) 0.0168(7) 0.0185(7) -0.0005(6) 0.0001(6) 0.0010(6)
O2 0.0212(7) 0.0205(8) 0.0148(7) 0.0009(6) 0.0009(6) 0.0005(6)
O3 0.0182(7) 0.0183(8) 0.0190(7) 0.0007(6) 0.0017(6) -0.0015(6)
F1 0.0182(6) 0.0232(6) 0.0212(6) -0.0011(5) -0.0023(5) -0.0001(5)
F2 0.0290(7) 0.0238(7) 0.0201(6) 0.0035(5) 0.0029(5) -0.0009(5)
F3 0.0333(7) 0.0166(6) 0.0301(7) 0.0017(5) -0.0013(6) 0.0027(5)
F4 0.0269(7) 0.0332(8) 0.0351(8) 0.0127(6) 0.0030(6) -0.0013(6)
F5 0.0227(6) 0.0260(7) 0.0290(7) -0.0009(5) 0.0017(5) 0.0043(5)
F6 0.0374(8) 0.0239(7) 0.0345(8) 0.0065(6) -0.0047(6) 0.0081(6)
F7 0.0223(7) 0.0378(8) 0.0330(7) 0.0015(6) -0.0069(6) 0.0014(6)
F8 0.0322(7) 0.0425(8) 0.0197(6) 0.0019(6) -0.0020(5) 0.0088(6)
F9 0.0285(7) 0.0236(7) 0.0256(7) -0.0000(5) -0.0042(5) -0.0004(5)
F10 0.0314(7) 0.0264(7) 0.0290(7) -0.0067(6) -0.0003(6) 0.0095(6)
F11 0.0242(6) 0.0373(8) 0.0211(6) 0.0057(6) 0.0037(5) 0.0015(6)
F12 0.0234(6) 0.0270(7) 0.0254(7) 0.0024(5) 0.0013(5) -0.0017(5)
F13 0.0222(7) 0.0474(9) 0.0392(8) 0.0076(6) -0.0018(6) 0.0027(7)
F14 0.0273(7) 0.0503(10) 0.0463(9) -0.0094(7) -0.0160(7) 0.0076(8)
F15 0.0468(9) 0.0306(8) 0.0350(8) -0.0134(7) -0.0132(7) -0.0013(6)
F16 0.0357(8) 0.0241(7) 0.0367(8) -0.0002(6) -0.0046(6) -0.0064(6)
F17 0.0277(7) 0.0208(7) 0.0276(7) 0.0010(5) 0.0015(5) -0.0004(5)
F18 0.0269(7) 0.0353(8) 0.0221(7) -0.0011(6) 0.0036(5) 0.0087(6)
F19 0.0273(7) 0.0333(8) 0.0224(7) -0.0028(6) -0.0042(5) -0.0027(5)
F20 0.0284(7) 0.0325(8) 0.0447(9) -0.0108(6) -0.0016(6) 0.0046(7)
F21 0.0259(7) 0.0516(10) 0.0324(8) 0.0021(6) 0.0100(6) 0.0078(7)
F22 0.0217(7) 0.0480(9) 0.0419(8) 0.0033(6) -0.0077(6) 0.0010(7)
F23 0.0308(7) 0.0404(8) 0.0301(7) 0.0138(6) 0.0042(6) -0.0070(6)
F24 0.0289(7) 0.0321(8) 0.0223(7) 0.0078(6) 0.0006(5) 0.0033(6)
F25 0.0319(7) 0.0226(7) 0.0366(8) 0.0005(6) 0.0015(6) -0.0075(6)
F26 0.0292(7) 0.0426(8) 0.0158(6) 0.0054(6) 0.0014(5) -0.0049(6)
F27 0.0301(7) 0.0239(7) 0.0274(7) -0.0047(5) -0.0037(5) 0.0038(5)
F28 0.0298(7) 0.0465(9) 0.0438(9) -0.0156(7) -0.0048(7) 0.0033(7)
F29 0.0218(7) 0.0598(11) 0.0464(9) 0.0025(7) -0.0111(6) -0.0019(8)
F30 0.0338(8) 0.0393(9) 0.0351(8) 0.0110(6) -0.0080(6) 0.0057(7)
F31 0.0315(7) 0.0310(8) 0.0368(8) -0.0013(6) -0.0048(6) 0.0123(6)
F32 0.0313(7) 0.0242(7) 0.0287(7) -0.0035(6) -0.0032(6) 0.0074(6)
F33 0.0242(6) 0.0186(6) 0.0376(8) 0.0027(5) 0.0012(6) -0.0061(6)
F34 0.0246(6) 0.0281(7) 0.0333(7) -0.0024(5) 0.0081(6) -0.0032(6)
F35 0.0281(7) 0.0205(7) 0.0501(9) -0.0071(6) 0.0006(6) -0.0007(6)
F36 0.0273(7) 0.0312(8) 0.0360(8) -0.0031(6) -0.0026(6) -0.0130(6)
F37 0.0154(6) 0.0364(8) 0.0479(9) -0.0012(6) -0.0026(6) -0.0034(7)
F38 0.0277(7) 0.0404(8) 0.0245(7) 0.0013(6) -0.0081(6) 0.0009(6)
F39 0.0207(6) 0.0236(7) 0.0313(7) 0.0045(5) -0.0016(5) -0.0026(5)
F40 0.0232(6) 0.0212(6) 0.0208(6) -0.0011(5) 0.0004(5) 0.0012(5)
F41 0.0232(6) 0.0270(7) 0.0224(6) 0.0001(5) 0.0011(5) -0.0086(5)
F42 0.0217(6) 0.0412(8) 0.0226(7) 0.0007(6) 0.0015(5) -0.0026(6)
F43 0.0193(6) 0.0460(9) 0.0413(8) -0.0016(6) 0.0082(6) -0.0077(7)
F44 0.0166(7) 0.0623(11) 0.0505(10) 0.0009(7) -0.0093(6) -0.0111(8)
F45 0.0315(7) 0.0546(10) 0.0313(8) 0.0012(7) -0.0141(6) -0.0001(7)
F46 0.0269(7) 0.0306(7) 0.0217(6) 0.0012(6) -0.0009(5) 0.0023(5)
Al1 0.0164(3) 0.0167(3) 0.0158(3) 0.0003(2) -0.0002(2) -0.0002(2)
P1 0.0305(3) 0.0226(3) 0.0199(3) 0.0006(2) -0.0017(2) -0.0008(2)
B1 0.0358(15) 0.0261(14) 0.0257(14) -0.0030(12) -0.0002(12) -0.0014(11)
Ag1 0.03787(11) 0.03891(12) 0.02924(11) 0.00257(8) -0.00883(8) 0.00107(8)
Cl1 0.0417(4) 0.0416(4) 0.0463(4) 0.0045(3) 0.0090(3) 0.0063(3)
Cl2 0.0476(4) 0.0560(5) 0.0572(5) 0.0120(3) 0.0108(3) -0.0094(4)
Cl3 0.0608(5) 0.0693(6) 0.0963(8) -0.0096(5) 0.0206(5) -0.0067(5)
Cl4 0.0814(7) 0.1666(14) 0.0789(7) -0.0588(8) 0.0395(6) -0.0584(8)
Cl5 0.0675(6) 0.1087(9) 0.0838(7) 0.0136(6) -0.0063(5) -0.0377(7)
Cl6 0.0565(5) 0.0942(8) 0.0688(6) -0.0107(5) 0.0031(4) 0.0178(5)

loop_
_atom_type_symbol
_atom_type_scat_dispersion_real
_atom_type_scat_dispersion_imag
_atom_type_scat_Cromer_Mann_a1
_atom_type_scat_Cromer_Mann_a2
_atom_type_scat_Cromer_Mann_a3
_atom_type_scat_Cromer_Mann_a4
_atom_type_scat_Cromer_Mann_b1
_atom_type_scat_Cromer_Mann_b2
_atom_type_scat_Cromer_Mann_b3
_atom_type_scat_Cromer_Mann_b4
_atom_type_scat_Cromer_Mann_c
_atom_type_scat_source
_atom_type_scat_dispersion_source
C 0.01920 0.00962 2.31000 1.02000 1.58860 0.86500 20.84390 10.20750 0.56870 51.65120 0.215599998832 'International Tables Volume C Table 6.1.1.4 (pp. 500-502)' 'Henke, Gullikson and Davis, At. Data and Nucl. Data Tables, 1993, 54, 2'
B 0.00963 0.00408 2.05450 1.33260 1.09790 0.70680 23.21850 1.02100 60.34980 0.14030 -0.193200007081 'International Tables Volume C Table 6.1.1.4 (pp. 500-502)' 'Henke, Gullikson and Davis, At. Data and Nucl. Data Tables, 1993, 54, 2'
Ag 0.17562 4.27092 19.28080 16.68850 4.80450 1.04630 0.64460 7.47260 24.66050 99.81560 5.17899990082 'International Tables Volume C Table 6.1.1.4 (pp. 500-502)' 'Henke, Gullikson and Davis, At. Data and Nucl. Data Tables, 1993, 54, 2'
Cl 0.36842 0.69938 11.46040 7.19640 6.25560 1.64550 0.01040 1.16620 18.51940 47.77840 -9.55739974976 'International Tables Volume C Table 6.1.1.4 (pp. 500-502)' 'Henke, Gullikson and Davis, At. Data and Nucl. Data Tables, 1993, 54, 2'
H 0.00000 0.00000 0.49300 0.32291 0.14019 0.04081 10.51090 26.12570 3.14236 57.79970 0.0030380000826 'International Tables Volume C Table 6.1.1.4 (pp. 500-502)' 'Henke, Gullikson and Davis, At. Data and Nucl. Data Tables, 1993, 54, 2'
F 0.07536 0.05506 3.53920 2.64120 1.51700 1.02430 10.28250 4.29440 0.26150 26.14760 0.277599990368 'International Tables Volume C Table 6.1.1.4 (pp. 500-502)' 'Henke, Gullikson and Davis, At. Data and Nucl. Data Tables, 1993, 54, 2'
Al 0.21265 0.24193 6.42020 1.90020 1.59360 1.96460 3.03870 0.74260 31.54720 85.08860 1.11510002613 'International Tables Volume C Table 6.1.1.4 (pp. 500-502)' 'Henke, Gullikson and Davis, At. Data and Nucl. Data Tables, 1993, 54, 2'
O 0.05239 0.03376 3.04850 2.28680 1.54630 0.86700 13.27710 5.70110 0.32390 32.90890 0.250800013542 'International Tables Volume C Table 6.1.1.4 (pp. 500-502)' 'Henke, Gullikson and Davis, At. Data and Nucl. Data Tables, 1993, 54, 2'
N 0.03256 0.01839 12.21260 3.13220 2.01250 1.16630 0.00570 9.89330 28.99750 0.58260 -11.5290002823 'International Tables Volume C Table 6.1.1.4 (pp. 500-502)' 'Henke, Gullikson and Davis, At. Data and Nucl. Data Tables, 1993, 54, 2'
P 0.30359 0.43700 6.43450 4.17910 1.78000 1.49080 1.90670 27.15700 0.52600 68.16450 1.11489999294 'International Tables Volume C Table 6.1.1.4 (pp. 500-502)' 'Henke, Gullikson and Davis, At. Data and Nucl. Data Tables, 1993, 54, 2'

loop_
_exptl_crystal_face_index_h
_exptl_crystal_face_index_k
_exptl_crystal_face_index_l
_exptl_crystal_face_perp_dist
-0.99 -9.99 12.00 0.1696
0.99 9.99 -12.00 0.1696
-0.02 -7.02 -16.97 0.1041
0.01 11.01 10.97 0.1165
7.00 -1.99 1.99 0.1338
-7.00 1.99 -1.99 0.1338
-1.01 6.99 -16.98 0.1622
-0.99 -6.99 16.99 0.2089
-3.98 -4.99 14.99 0.2232
0.99 5.99 -16.98 0.1850

loop_
_geom_angle_atom_site_label_1
_geom_angle_atom_site_label_2
_geom_angle_atom_site_label_3
_geom_angle
_geom_angle_site_symmetry_1
_geom_angle_site_symmetry_3
_geom_angle_publ_flag
C6 C1 C2 118.3(2) . . ?
P1 C1 C2 119.23(19) . . ?
P1 C1 C6 122.5(2) . . ?
H2 C2 C1 119.51(15) . . ?
C3 C2 C1 121.0(3) . . ?
C3 C2 H2 119.51(18) . . ?
H3 C3 C2 119.97(18) . . ?
C4 C3 C2 120.1(3) . . ?
C4 C3 H3 119.97(17) . . ?
H4 C4 C3 120.03(17) . . ?
C5 C4 C3 119.9(3) . . ?
C5 C4 H4 120.03(16) . . ?
H5 C5 C4 120.03(16) . . ?
C6 C5 C4 119.9(3) . . ?
C6 C5 H5 120.03(17) . . ?
C5 C6 C1 120.7(3) . . ?
H6 C6 C1 119.63(16) . . ?
H6 C6 C5 119.63(17) . . ?
C12 C7 C8 118.8(2) . . ?
P1 C7 C8 120.2(2) . . ?
P1 C7 C12 120.9(2) . . ?
H8 C8 C7 119.67(16) . . ?
C9 C8 C7 120.7(3) . . ?
C9 C8 H8 119.67(18) . . ?
H9 C9 C8 119.82(18) . . ?
C10 C9 C8 120.4(3) . . ?
C10 C9 H9 119.82(17) . . ?
H10 C10 C9 120.27(17) . . ?
C11 C10 C9 119.5(3) . . ?
C11 C10 H10 120.27(18) . . ?
H11 C11 C10 119.82(18) . . ?
C12 C11 C10 120.4(3) . . ?
C12 C11 H11 119.82(18) . . ?
C11 C12 C7 120.3(3) . . ?
H12 C12 C7 119.84(15) . . ?
H12 C12 C11 119.84(18) . . ?
H13b C13 H13a 109.5 . . ?
H13c C13 H13a 109.5 . . ?
H13c C13 H13b 109.5 . . ?
N1 C13 H13a 109.5 . . ?
N1 C13 H13b 109.5 . . ?
N1 C13 H13c 109.5 . . ?
H14b C14 H14a 109.5 . . ?
H14c C14 H14a 109.5 . . ?
H14c C14 H14b 109.5 . . ?
N1 C14 H14a 109.5 . . ?
N1 C14 H14b 109.5 . . ?
N1 C14 H14c 109.5 . . ?
H15b C15 H15a 109.5 . . ?
H15c C15 H15a 109.5 . . ?
H15c C15 H15b 109.5 . . ?
N1 C15 H15a 109.5 . . ?
N1 C15 H15b 109.5 . . ?
N1 C15 H15c 109.5 . . ?
N2 C16 C17 179.1(3) . . ?
H17a C17 C16 109.5 . . ?
H17b C17 C16 109.5 . . ?
H17b C17 H17a 109.5 . . ?
H17c C17 C16 109.5 . . ?
H17c C17 H17a 109.5 . . ?
H17c C17 H17b 109.5 . . ?
C23 C18 C19 105.22(17) . . ?
C24 C18 C19 115.43(18) . . ?
C24 C18 C23 109.33(17) . . ?
O1 C18 C19 106.30(17) . . ?
O1 C18 C23 108.65(17) . . ?
O1 C18 C24 111.56(17) . . ?
C20 C19 C18 113.86(18) . . ?
F2 C19 C18 109.79(17) . . ?
F2 C19 C20 107.84(18) . . ?
F3 C19 C18 112.97(18) . . ?
F3 C19 C20 104.14(17) . . ?
F3 C19 F2 107.88(18) . . ?
C21 C20 C19 111.60(19) . . ?
F4 C20 C19 107.74(19) . . ?
F4 C20 C21 108.43(18) . . ?
F5 C20 C19 112.88(18) . . ?
F5 C20 C21 108.71(19) . . ?
F5 C20 F4 107.30(18) . . ?
C22 C21 C20 112.40(18) . . ?
F6 C21 C20 109.44(19) . . ?
F6 C21 C22 109.06(19) . . ?
F7 C21 C20 109.52(19) . . ?
F7 C21 C22 108.79(19) . . ?
F7 C21 F6 107.50(18) . . ?
C23 C22 C21 114.15(19) . . ?
F8 C22 C21 107.83(18) . . ?
F8 C22 C23 108.46(18) . . ?
F9 C22 C21 108.51(19) . . ?
F9 C22 C23 110.10(18) . . ?
F9 C22 F8 107.57(18) . . ?
C22 C23 C18 114.90(18) . . ?
F10 C23 C18 109.74(18) . . ?
F10 C23 C22 107.32(17) . . ?
F11 C23 C18 111.92(17) . . ?
F11 C23 C22 105.86(18) . . ?
F11 C23 F10 106.67(17) . . ?
C25 C24 C18 117.8(2) . . ?
C29 C24 C18 127.4(2) . . ?
C29 C24 C25 114.5(2) . . ?
C26 C25 C24 123.1(2) . . ?
F12 C25 C24 121.9(2) . . ?
F12 C25 C26 115.0(2) . . ?
C27 C26 C25 120.2(2) . . ?
F13 C26 C25 119.8(2) . . ?
F13 C26 C27 120.1(2) . . ?
C28 C27 C26 118.8(2) . . ?
F14 C27 C26 120.8(2) . . ?
F14 C27 C28 120.4(2) . . ?
C29 C28 C27 120.8(2) . . ?
F15 C28 C27 119.6(2) . . ?
F15 C28 C29 119.6(2) . . ?
C28 C29 C24 122.7(2) . . ?
F16 C29 C24 122.6(2) . . ?
F16 C29 C28 114.7(2) . . ?
C35 C30 C31 105.31(17) . . ?
C36 C30 C31 109.96(17) . . ?
C36 C30 C35 115.24(18) . . ?
O2 C30 C31 108.34(17) . . ?
O2 C30 C35 106.30(17) . . ?
O2 C30 C36 111.30(17) . . ?
C32 C31 C30 115.10(18) . . ?
F25 C31 C30 111.43(18) . . ?
F25 C31 C32 106.49(19) . . ?
F26 C31 C30 109.71(18) . . ?
F26 C31 C32 106.98(18) . . ?
F26 C31 F25 106.70(18) . . ?
C33 C32 C31 113.50(19) . . ?
F23 C32 C31 108.27(18) . . ?
F23 C32 C33 108.76(19) . . ?
F24 C32 C31 109.76(19) . . ?
F24 C32 C33 109.12(19) . . ?
F24 C32 F23 107.23(19) . . ?
C34 C33 C32 112.18(19) . . ?
F21 C33 C32 108.5(2) . . ?
F21 C33 C34 109.3(2) . . ?
F22 C33 C32 109.7(2) . . ?
F22 C33 C34 109.4(2) . . ?
F22 C33 F21 107.81(18) . . ?
C35 C34 C33 112.19(19) . . ?
F19 C34 C33 108.65(19) . . ?
F19 C34 C35 112.36(19) . . ?
F20 C34 C33 108.39(19) . . ?
F20 C34 C35 107.33(19) . . ?
F20 C34 F19 107.75(19) . . ?
C34 C35 C30 113.50(18) . . ?
F17 C35 C30 109.58(17) . . ?
F17 C35 C34 107.95(18) . . ?
F18 C35 C30 113.46(18) . . ?
F18 C35 C34 103.80(17) . . ?
F18 C35 F17 108.22(18) . . ?
C37 C36 C30 127.1(2) . . ?
C41 C36 C30 118.4(2) . . ?
C41 C36 C37 114.2(2) . . ?
C38 C37 C36 123.1(2) . . ?
F31 C37 C36 122.9(2) . . ?
F31 C37 C38 114.0(2) . . ?
C39 C38 C37 120.6(2) . . ?
F30 C38 C37 119.3(2) . . ?
F30 C38 C39 120.1(2) . . ?
C40 C39 C38 118.7(2) . . ?
F29 C39 C38 120.1(2) . . ?
F29 C39 C40 121.2(2) . . ?
C41 C40 C39 120.3(2) . . ?
F28 C40 C39 120.2(2) . . ?
F28 C40 C41 119.5(2) . . ?
C40 C41 C36 123.1(2) . . ?
F27 C41 C36 121.6(2) . . ?
F27 C41 C40 115.3(2) . . ?
C46 C42 C43 106.06(17) . . ?
C47 C42 C43 115.09(18) . . ?
C47 C42 C46 109.49(17) . . ?
O3 C42 C43 106.01(17) . . ?
O3 C42 C46 108.39(17) . . ?
O3 C42 C47 111.47(17) . . ?
C53 C43 C42 113.35(18) . . ?
F40 C43 C42 109.86(17) . . ?
F40 C43 C53 108.45(18) . . ?
F41 C43 C42 113.16(17) . . ?
F41 C43 C53 103.50(17) . . ?
F41 C43 F40 108.19(17) . . ?
C53 C44 C45 113.17(18) . . ?
F36 C44 C45 108.48(19) . . ?
F36 C44 C53 109.2(2) . . ?
F37 C44 C45 109.4(2) . . ?
F37 C44 C53 109.07(19) . . ?
F37 C44 F36 107.41(18) . . ?
C46 C45 C44 114.08(19) . . ?
F34 C45 C44 108.61(19) . . ?
F34 C45 C46 109.36(18) . . ?
F35 C45 C44 108.51(19) . . ?
F35 C45 C46 108.52(18) . . ?
F35 C45 F34 107.58(18) . . ?
C45 C46 C42 114.79(18) . . ?
F32 C46 C42 112.11(18) . . ?
F32 C46 C45 105.90(18) . . ?
F33 C46 C42 109.73(18) . . ?
F33 C46 C45 107.12(17) . . ?
F33 C46 F32 106.75(17) . . ?
C48 C47 C42 118.18(19) . . ?
C52 C47 C42 127.0(2) . . ?
C52 C47 C48 114.6(2) . . ?
C49 C48 C47 122.9(2) . . ?
F46 C48 C47 121.93(19) . . ?
F46 C48 C49 115.1(2) . . ?
C50 C49 C48 120.2(2) . . ?
F45 C49 C48 119.6(2) . . ?
F45 C49 C50 120.2(2) . . ?
C51 C50 C49 118.9(2) . . ?
F44 C50 C49 120.9(2) . . ?
F44 C50 C51 120.2(2) . . ?
C52 C51 C50 120.3(2) . . ?
F43 C51 C50 120.2(2) . . ?
F43 C51 C52 119.5(2) . . ?
C51 C52 C47 123.0(2) . . ?
F42 C52 C47 123.11(19) . . ?
F42 C52 C51 113.9(2) . . ?
C44 C53 C43 111.53(18) . . ?
F38 C53 C43 107.81(18) . . ?
F38 C53 C44 108.21(18) . . ?
F39 C53 C43 112.37(18) . . ?
F39 C53 C44 109.36(19) . . ?
F39 C53 F38 107.37(18) . . ?
H54b C54 H54a 108.0 . . ?
Cl3 C54 H54a 109.36(15) . . ?
Cl3 C54 H54b 109.36(18) . . ?
Cl4 C54 H54a 109.36(14) . . ?
Cl4 C54 H54b 109.36(19) . . ?
Cl4 C54 Cl3 111.3(3) . . ?
H55b C55 H55a 108.0 . . ?
Cl1 C55 H55a 109.33(12) . . ?
Cl1 C55 H55b 109.33(11) . . ?
Cl2 C55 H55a 109.33(11) . . ?
Cl2 C55 H55b 109.33(11) . . ?
Cl2 C55 Cl1 111.48(17) . . ?
H56b C56 H56a 107.9 . . ?
Cl5 C56 H56a 109.19(17) . . ?
Cl5 C56 H56b 109.19(15) . . ?
Cl6 C56 H56a 109.19(15) . . ?
Cl6 C56 H56b 109.19(16) . . ?
Cl6 C56 Cl5 112.1(2) . . ?
C14 N1 C13 108.6(2) . . ?
C15 N1 C13 108.0(2) . . ?
C15 N1 C14 108.3(2) . . ?
B1 N1 C13 112.3(2) . . ?
B1 N1 C14 112.3(2) . . ?
B1 N1 C15 107.2(2) . . ?
Ag1 N2 C16 169.3(2) . . ?
Al1 O1 C18 137.29(14) . . ?
Al1 O2 C30 137.36(14) . . ?
Al1 O3 C42 137.10(14) . . ?
O2 Al1 O1 109.15(7) . . ?
O3 Al1 O1 109.27(7) . . ?
O3 Al1 O2 109.26(8) . . ?
F1 Al1 O1 109.88(7) . . ?
F1 Al1 O2 109.86(7) . . ?
F1 Al1 O3 109.41(7) . . ?
C7 P1 C1 102.97(11) . . ?
B1 P1 C1 112.73(12) . . ?
B1 P1 C7 98.83(12) . . ?
Ag1 P1 C1 113.49(8) . . ?
Ag1 P1 C7 108.85(8) . . ?
Ag1 P1 B1 117.70(9) . . ?
P1 B1 N1 116.47(19) . . ?
H1a B1 N1 107.0(16) . . ?
H1a B1 P1 103.0(15) . . ?
H1b B1 N1 106.9(17) . . ?
H1b B1 P1 110.7(17) . . ?
H1b B1 H1a 113(2) . . ?
P1 Ag1 N2 163.85(6) . . ?

loop_
_geom_bond_atom_site_label_1
_geom_bond_atom_site_label_2
_geom_bond_distance
_geom_bond_site_symmetry_2
_geom_bond_publ_flag
C1 C2 1.392(4) . ?
C1 C6 1.388(4) . ?
C1 P1 1.829(3) . ?
C2 H2 0.9500 . ?
C2 C3 1.386(4) . ?
C3 H3 0.9500 . ?
C3 C4 1.372(4) . ?
C4 H4 0.9500 . ?
C4 C5 1.386(4) . ?
C5 H5 0.9500 . ?
C5 C6 1.389(4) . ?
C6 H6 0.9500 . ?
C7 C8 1.391(4) . ?
C7 C12 1.393(4) . ?
C7 P1 1.831(3) . ?
C8 H8 0.9500 . ?
C8 C9 1.392(4) . ?
C9 H9 0.9500 . ?
C9 C10 1.375(5) . ?
C10 H10 0.9500 . ?
C10 C11 1.395(5) . ?
C11 H11 0.9500 . ?
C11 C12 1.388(4) . ?
C12 H12 0.9500 . ?
C13 H13a 0.9800 . ?
C13 H13b 0.9800 . ?
C13 H13c 0.9800 . ?
C13 N1 1.494(4) . ?
C14 H14a 0.9800 . ?
C14 H14b 0.9800 . ?
C14 H14c 0.9800 . ?
C14 N1 1.489(4) . ?
C15 H15a 0.9800 . ?
C15 H15b 0.9800 . ?
C15 H15c 0.9800 . ?
C15 N1 1.496(4) . ?
C16 C17 1.458(4) . ?
C16 N2 1.125(4) . ?
C17 H17a 0.9800 . ?
C17 H17b 0.9800 . ?
C17 H17c 0.9800 . ?
C18 C19 1.563(3) . ?
C18 C23 1.571(3) . ?
C18 C24 1.559(3) . ?
C18 O1 1.368(3) . ?
C19 C20 1.547(3) . ?
C19 F2 1.347(3) . ?
C19 F3 1.360(3) . ?
C20 C21 1.545(3) . ?
C20 F4 1.354(3) . ?
C20 F5 1.337(3) . ?
C21 C22 1.537(3) . ?
C21 F6 1.352(3) . ?
C21 F7 1.348(3) . ?
C22 C23 1.552(3) . ?
C22 F8 1.359(3) . ?
C22 F9 1.335(3) . ?
C23 F10 1.360(3) . ?
C23 F11 1.348(3) . ?
C24 C25 1.402(3) . ?
C24 C29 1.398(3) . ?
C25 C26 1.381(3) . ?
C25 F12 1.339(3) . ?
C26 C27 1.376(4) . ?
C26 F13 1.342(3) . ?
C27 C28 1.368(4) . ?
C27 F14 1.337(3) . ?
C28 C29 1.384(3) . ?
C28 F15 1.344(3) . ?
C29 F16 1.339(3) . ?
C30 C31 1.567(3) . ?
C30 C35 1.564(3) . ?
C30 C36 1.558(3) . ?
C30 O2 1.373(3) . ?
C31 C32 1.547(3) . ?
C31 F25 1.349(3) . ?
C31 F26 1.357(3) . ?
C32 C33 1.533(4) . ?
C32 F23 1.354(3) . ?
C32 F24 1.344(3) . ?
C33 C34 1.541(3) . ?
C33 F21 1.346(3) . ?
C33 F22 1.348(3) . ?
C34 C35 1.552(3) . ?
C34 F19 1.340(3) . ?
C34 F20 1.354(3) . ?
C35 F17 1.350(3) . ?
C35 F18 1.354(3) . ?
C36 C37 1.393(3) . ?
C36 C41 1.403(3) . ?
C37 C38 1.386(3) . ?
C37 F31 1.337(3) . ?
C38 C39 1.365(4) . ?
C38 F30 1.343(3) . ?
C39 C40 1.372(4) . ?
C39 F29 1.337(3) . ?
C40 C41 1.383(3) . ?
C40 F28 1.348(3) . ?
C41 F27 1.335(3) . ?
C42 C43 1.559(3) . ?
C42 C46 1.563(3) . ?
C42 C47 1.557(3) . ?
C42 O3 1.375(3) . ?
C43 C53 1.560(3) . ?
C43 F40 1.341(3) . ?
C43 F41 1.363(3) . ?
C44 C45 1.536(3) . ?
C44 C53 1.535(3) . ?
C44 F36 1.352(3) . ?
C44 F37 1.349(3) . ?
C45 C46 1.552(3) . ?
C45 F34 1.343(3) . ?
C45 F35 1.351(3) . ?
C46 F32 1.345(3) . ?
C46 F33 1.362(3) . ?
C47 C48 1.400(3) . ?
C47 C52 1.393(3) . ?
C48 C49 1.382(3) . ?
C48 F46 1.340(3) . ?
C49 C50 1.373(4) . ?
C49 F45 1.343(3) . ?
C50 C51 1.371(4) . ?
C50 F44 1.337(3) . ?
C51 C52 1.385(3) . ?
C51 F43 1.341(3) . ?
C52 F42 1.341(3) . ?
C53 F38 1.353(3) . ?
C53 F39 1.339(3) . ?
C54 H54a 0.9900 . ?
C54 H54b 0.9900 . ?
C54 Cl3 1.744(5) . ?
C54 Cl4 1.745(5) . ?
C55 H55a 0.9900 . ?
C55 H55b 0.9900 . ?
C55 Cl1 1.760(3) . ?
C55 Cl2 1.759(3) . ?
C56 H56a 0.9900 . ?
C56 H56b 0.9900 . ?
C56 Cl5 1.746(4) . ?
C56 Cl6 1.766(4) . ?
N1 B1 1.603(4) . ?
N2 Ag1 2.129(2) . ?
O1 Al1 1.7537(15) . ?
O2 Al1 1.7463(15) . ?
O3 Al1 1.7483(16) . ?
F1 Al1 1.6755(13) . ?
P1 B1 1.972(3) . ?
P1 Ag1 2.3633(6) . ?
B1 H1a 1.09(3) . ?
B1 H1b 1.07(3) . ?

loop_
_geom_torsion_atom_site_label_1
_geom_torsion_atom_site_label_2
_geom_torsion_atom_site_label_3
_geom_torsion_atom_site_label_4
_geom_torsion
_geom_torsion_site_symmetry_1
_geom_torsion_site_symmetry_2
_geom_torsion_site_symmetry_3
_geom_torsion_site_symmetry_4
_geom_torsion_publ_flag
C1 C2 C3 C4 1.6(3) . . . . ?
C1 C6 C5 C4 1.4(3) . . . . ?
C2 C3 C4 C5 -2.1(4) . . . . ?
C3 C4 C5 C6 0.6(3) . . . . ?
C7 C8 C9 C10 0.8(3) . . . . ?
C7 C12 C11 C10 0.3(3) . . . . ?
C8 C9 C10 C11 -1.2(3) . . . . ?
C9 C10 C11 C12 0.6(3) . . . . ?
C13 N1 B1 P1 62.6(2) . . . . ?
C14 N1 B1 P1 -60.1(2) . . . . ?
C15 N1 B1 P1 -178.92(17) . . . . ?
C18 C19 C20 C21 -58.7(2) . . . . ?
C18 C19 C20 F4 -177.63(19) . . . . ?
C18 C19 C20 F5 64.08(19) . . . . ?
C18 C23 C22 C21 50.4(2) . . . . ?
C18 C23 C22 F8 170.61(19) . . . . ?
C18 C23 C22 F9 -71.9(2) . . . . ?
C18 C24 C25 C26 -175.4(2) . . . . ?
C18 C24 C25 F12 2.5(2) . . . . ?
C18 C24 C29 C28 174.4(2) . . . . ?
C18 C24 C29 F16 -4.1(3) . . . . ?
C19 C20 C21 C22 49.2(2) . . . . ?
C19 C20 C21 F6 -72.12(19) . . . . ?
C19 C20 C21 F7 170.26(18) . . . . ?
C20 C21 C22 C23 -45.7(2) . . . . ?
C20 C21 C22 F8 -166.24(19) . . . . ?
C20 C21 C22 F9 77.52(19) . . . . ?
C21 C22 C23 F10 -71.9(2) . . . . ?
C21 C22 C23 F11 174.41(19) . . . . ?
C24 C25 C26 C27 0.6(3) . . . . ?
C24 C25 C26 F13 179.2(2) . . . . ?
C24 C29 C28 C27 0.0(3) . . . . ?
C24 C29 C28 F15 -179.2(2) . . . . ?
C25 C26 C27 C28 -0.0(3) . . . . ?
C25 C26 C27 F14 179.6(2) . . . . ?
C26 C27 C28 C29 -0.3(3) . . . . ?
C26 C27 C28 F15 178.9(2) . . . . ?
C27 C28 C29 F16 178.7(2) . . . . ?
C30 C31 C32 C33 52.0(2) . . . . ?
C30 C31 C32 F23 172.9(2) . . . . ?
C30 C31 C32 F24 -70.4(2) . . . . ?
C30 C35 C34 C33 -57.6(2) . . . . ?
C30 C35 C34 F19 65.13(19) . . . . ?
C30 C35 C34 F20 -176.60(19) . . . . ?
C30 C36 C37 C38 172.5(2) . . . . ?
C30 C36 C37 F31 -6.8(3) . . . . ?
C30 C36 C41 C40 -172.9(2) . . . . ?
C30 C36 C41 F27 4.2(2) . . . . ?
C31 C32 C33 C34 -46.8(2) . . . . ?
C31 C32 C33 F21 73.95(19) . . . . ?
C31 C32 C33 F22 -168.55(19) . . . . ?
C32 C33 C34 C35 49.6(2) . . . . ?
C32 C33 C34 F19 -75.28(19) . . . . ?
C32 C33 C34 F20 167.90(19) . . . . ?
C33 C34 C35 F17 -179.31(19) . . . . ?
C33 C34 C35 F18 66.0(2) . . . . ?
C36 C37 C38 C39 -0.1(3) . . . . ?
C36 C37 C38 F30 -179.8(2) . . . . ?
C36 C41 C40 C39 -0.4(3) . . . . ?
C36 C41 C40 F28 177.9(2) . . . . ?
C37 C38 C39 C40 0.5(3) . . . . ?
C37 C38 C39 F29 -178.5(2) . . . . ?
C38 C39 C40 C41 -0.2(3) . . . . ?
C38 C39 C40 F28 -178.5(2) . . . . ?
C39 C40 C41 F27 -177.7(2) . . . . ?
C42 C43 C53 C44 -57.9(2) . . . . ?
C42 C43 C53 F38 -176.55(19) . . . . ?
C42 C43 C53 F39 65.33(19) . . . . ?
C42 C46 C45 C44 49.5(2) . . . . ?
C42 C46 C45 F34 -72.31(19) . . . . ?
C42 C46 C45 F35 170.6(2) . . . . ?
C42 C47 C48 C49 -176.1(2) . . . . ?
C42 C47 C48 F46 2.3(2) . . . . ?
C42 C47 C52 C51 175.2(2) . . . . ?
C42 C47 C52 F42 -3.7(3) . . . . ?
C43 C53 C44 C45 48.7(2) . . . . ?
C43 C53 C44 F36 -72.21(18) . . . . ?
C43 C53 C44 F37 170.69(19) . . . . ?
C44 C45 C46 F32 173.8(2) . . . . ?
C44 C45 C46 F33 -72.6(2) . . . . ?
C47 C48 C49 C50 0.2(3) . . . . ?
C47 C48 C49 F45 179.2(2) . . . . ?
C47 C52 C51 C50 0.6(3) . . . . ?
C47 C52 C51 F43 -179.3(2) . . . . ?
C48 C49 C50 C51 1.0(3) . . . . ?
C48 C49 C50 F44 -179.7(2) . . . . ?
C49 C50 C51 C52 -1.4(3) . . . . ?
C49 C50 C51 F43 178.5(2) . . . . ?
C50 C51 C52 F42 179.6(2) . . . . ?
